data_7030089
loop_
_publ_author_name
'Han, Yun-Hu'
'Tian, Chong-Bin'
'Du, Shao-Wu'

_publ_section_title
;
 An unusual chiral 3D inorganic connectivity featuring a {Pb18} wheel:
 rapid and highly selective and sensitive sensing of Co(ii).
;
_journal_issue 30
_journal_name_full 'Dalton transactions (Cambridge, England : 2003)'
_journal_page_first 11461
_journal_page_last 11464
_journal_paper_doi 10.1039/c4dt00905c
_journal_volume 43
_journal_year 2014
_chemical_formula_sum 'C63 H46 N6 O48 Pb10'
_chemical_formula_weight 3726.96
_chemical_name_systematic
; 
 ? 
;
_space_group_IT_number 152
_symmetry_cell_setting hexagonal
_symmetry_space_group_name_Hall 'P 31 2"'
_symmetry_space_group_name_H-M 'P 31 2 1'
_atom_sites_solution_hydrogens geom
_atom_sites_solution_primary direct
_atom_sites_solution_secondary difmap
_audit_creation_method SHELXL-97
_cell_angle_alpha 90.00
_cell_angle_beta 90.00
_cell_angle_gamma 120.00
_cell_formula_units_Z 3
_cell_length_a 15.729(2)
_cell_length_b 15.729(2)
_cell_length_c 30.451(6)
_cell_measurement_reflns_used 19643
_cell_measurement_temperature 293(2)
_cell_measurement_theta_max 27.4779
_cell_measurement_theta_min 2.5024
_cell_volume 6524.3(17)
_computing_structure_refinement 'SHELXL-97 (Sheldrick, 1997)'
_computing_structure_solution 'SHELXS-97 (Sheldrick, 1990)'
_diffrn_ambient_temperature 293(2)
_diffrn_measured_fraction_theta_full 0.997
_diffrn_measured_fraction_theta_max 0.997
_diffrn_measurement_device_type 'Saturn724+ (2x2 bin mode)'
_diffrn_measurement_method CCD_Profile_fitting
_diffrn_radiation_monochromator graphite
_diffrn_radiation_source 'fine-focus sealed tube'
_diffrn_radiation_type MoK\a
_diffrn_radiation_wavelength 0.71073
_diffrn_reflns_av_R_equivalents 0.0541
_diffrn_reflns_av_sigmaI/netI 0.0462
_diffrn_reflns_limit_h_max 20
_diffrn_reflns_limit_h_min -20
_diffrn_reflns_limit_k_max 16
_diffrn_reflns_limit_k_min -20
_diffrn_reflns_limit_l_max 39
_diffrn_reflns_limit_l_min -38
_diffrn_reflns_number 55798
_diffrn_reflns_theta_full 27.49
_diffrn_reflns_theta_max 27.49
_diffrn_reflns_theta_min 2.50
_exptl_absorpt_coefficient_mu 19.377
_exptl_absorpt_correction_T_max 1.0000
_exptl_absorpt_correction_T_min 0.4668
_exptl_absorpt_correction_type multi-scan
_exptl_crystal_colour Colorless
_exptl_crystal_density_diffrn 2.846
_exptl_crystal_density_method 'not measured'
_exptl_crystal_description Prism
_exptl_crystal_F_000 5010
_exptl_crystal_size_max 0.2000
_exptl_crystal_size_mid 0.2000
_exptl_crystal_size_min 0.2000
_refine_diff_density_max 2.588
_refine_diff_density_min -2.516
_refine_diff_density_rms 0.341
_refine_ls_abs_structure_details 'Flack H D (1983), Acta Cryst. A39, 876-881'
_refine_ls_abs_structure_Flack 0.07(2)
_refine_ls_extinction_method none
_refine_ls_goodness_of_fit_ref 0.981
_refine_ls_hydrogen_treatment mixed
_refine_ls_matrix_type full
_refine_ls_number_parameters 569
_refine_ls_number_reflns 9961
_refine_ls_number_restraints 94
_refine_ls_restrained_S_all 0.977
_refine_ls_R_factor_all 0.0693
_refine_ls_R_factor_gt 0.0679
_refine_ls_shift/su_max 0.165
_refine_ls_shift/su_mean 0.005
_refine_ls_structure_factor_coef Fsqd
_refine_ls_weighting_details 'calc w=1/[\s^2^(Fo^2^)+(0.0786P)^2^+329.0575P] where P=(Fo^2^+2Fc^2^)/3'
_refine_ls_weighting_scheme calc
_refine_ls_wR_factor_gt 0.1777
_refine_ls_wR_factor_ref 0.1789
_reflns_number_gt 9735
_reflns_number_total 9961
_reflns_threshold_expression >2sigma(I)
_cod_data_source_file c4dt00905c2.cif
_cod_data_source_block 1
_cod_depositor_comments
;
The following automatic conversions were performed:

'_symmetry_cell_setting' value 'HEXAGONAL' changed to 'hexagonal'
according to
/usr/data/users/saulius/crontab/automatic-downloads/rss-feeds/RSC/lib/dictionaries/cif_core.dic
dictionary named 'cif_core.dic' version 2.4.2 from
2011-04-26.

'_exptl_absorpt_correction_type' value 'Multi-scan'
changed to 'multi-scan' according to
/usr/data/users/saulius/crontab/automatic-downloads/rss-feeds/RSC/lib/dictionaries/cif_core.dic
dictionary named 'cif_core.dic' version 2.4.2 from 2011-04-26.

Automatic conversion script
Id: cif_fix_values 2281 2013-09-26 08:29:07Z andrius 

 Adding full bibliography for 7030089--7030090.cif.
;
_cod_original_cell_volume 6524.6(18)
_cod_original_sg_symbol_H-M P3(1)21
_cod_database_code 7030089

loop_
_symmetry_equiv_pos_as_xyz
'x, y, z'
'-y, x-y, z+1/3'
'-x+y, -x, z+2/3'
'y, x, -z'
'x-y, -y, -z+2/3'
'-x, -x+y, -z+1/3'

loop_
_atom_site_label
_atom_site_type_symbol
_atom_site_fract_x
_atom_site_fract_y
_atom_site_fract_z
_atom_site_U_iso_or_equiv
_atom_site_adp_type
_atom_site_occupancy
_atom_site_symmetry_multiplicity
_atom_site_calc_flag
_atom_site_refinement_flags
Pb1 Pb -0.15123(6) -0.59684(6) 0.00650(2) 0.03596(18) Uani 1 1 d .
Pb2 Pb 0.46297(6) -0.38129(6) 0.00441(3) 0.03808(18) Uani 1 1 d .
Pb3 Pb 0.16945(7) -0.43747(7) 0.00608(3) 0.0414(2) Uani 1 1 d .
Pb4 Pb -0.14944(7) -0.36128(7) 0.07982(3) 0.0468(2) Uani 1 1 d .
Pb5 Pb 0.16864(7) -0.19967(7) 0.07932(3) 0.0476(2) Uani 1 1 d .
O12 O 0.5295(11) -0.4781(12) 0.0477(5) 0.038(3) Uani 1 1 d .
O6 O -0.2518(14) -0.8019(13) -0.0026(5) 0.050(4) Uani 1 1 d .
O8 O -0.4417(12) -1.1768(12) -0.0022(5) 0.043(4) Uani 1 1 d .
O14 O 0.0129(11) -0.4916(11) 0.0495(4) 0.038(3) Uani 1 1 d .
O13 O 0.0073(9) -0.3689(10) 0.0840(5) 0.033(3) Uani 1 1 d .
O4 O 0.1907(11) -0.3635(17) 0.2493(4) 0.057(5) Uani 1 1 d .
O3 O 0.3225(12) -0.3329(14) 0.2871(5) 0.048(4) Uani 1 1 d .
O11 O 0.6555(11) -0.4659(12) 0.0819(5) 0.041(3) Uani 1 1 d .
O20 O 0.007(3) -0.186(3) 0.0624(14) 0.139(6) Uani 1 1 d U
O2 O 0.3564(16) -0.3171(17) 0.0520(5) 0.061(5) Uani 1 1 d .
O9 O 0.6480(15) -0.4610(16) 0.2520(7) 0.070(6) Uani 1 1 d .
O7 O -0.4001(13) -1.2514(12) 0.0489(6) 0.052(4) Uani 1 1 d .
O5 O -0.1522(14) -0.7279(13) 0.0510(7) 0.059(5) Uani 1 1 d .
O23 O -0.191(2) -0.2446(19) 0.1272(8) 0.095(9) Uani 1 1 d .
C29 C 0.0000 -0.4514(19) 0.1667 0.033(6) Uani 1 2 d S
H29A H 0.0000 -0.3923 0.1667 0.049 Uiso 1 2 calc SR
C15 C -0.3009(16) -0.9930(17) 0.0310(6) 0.038(5) Uani 1 1 d .
H15A H -0.3441 -0.9948 0.0097 0.046 Uiso 1 1 calc R
C28 C 0.0024(14) -0.4982(14) 0.1286(5) 0.026(4) Uani 1 1 d .
C23 C 0.4997(15) -0.243(2) 0.1740(7) 0.044(5) Uani 1 1 d .
C12 C -0.2096(16) -0.8076(14) 0.0308(7) 0.037(5) Uani 1 1 d .
C4 C 0.5188(15) -0.4836(17) 0.1262(6) 0.036(4) Uani 1 1 d .
C2 C 0.5191(17) -0.4770(18) 0.2053(7) 0.039(5) Uani 1 1 d .
C5 C 0.4212(19) -0.5117(19) 0.1244(7) 0.045(5) Uani 1 1 d .
H5A H 0.3893 -0.5233 0.0976 0.053 Uiso 1 1 calc R
C33 C 0.0095(13) -0.4493(16) 0.0849(5) 0.032(4) Uani 1 1 d .
C6 C 0.3708(19) -0.523(2) 0.1632(6) 0.051(7) Uani 1 1 d .
O22 O -0.145(2) -0.331(2) 0.1677(9) 0.097(9) Uani 1 1 d .
C3 C 0.5668(15) -0.4729(17) 0.1663(6) 0.035(4) Uani 1 1 d .
H3A H 0.6302 -0.4630 0.1668 0.042 Uiso 1 1 calc R
C11 C -0.3857(15) -1.1713(17) 0.0304(8) 0.040(5) Uani 1 1 d .
C26 C 0.2948(16) -0.3245(15) 0.1686(6) 0.034(4) Uani 1 1 d .
H26A H 0.2274 -0.3491 0.1668 0.041 Uiso 1 1 calc R
C27 C 0.3519(15) -0.3031(17) 0.1299(5) 0.031(4) Uani 1 1 d .
C25 C 0.3403(14) -0.3083(15) 0.2089(6) 0.031(4) Uani 1 1 d .
C14 C -0.2251(16) -0.9030(15) 0.0474(8) 0.042(5) Uani 1 1 d .
C30 C 0.0037(15) -0.5870(15) 0.1289(6) 0.032(4) Uani 1 1 d .
H30A H 0.0072 -0.6154 0.1027 0.039 Uiso 1 1 calc R
C24 C 0.4446(15) -0.2651(19) 0.2116(7) 0.043(5) Uani 1 1 d .
H24A H 0.4752 -0.2522 0.2389 0.052 Uiso 1 1 calc R
C21 C 0.298(2) -0.3299(19) 0.0865(7) 0.052(7) Uani 1 1 d .
O10 O 0.528(3) -0.459(3) 0.2834(6) 0.130(14) Uani 1 1 d .
C20 C 0.2818(15) -0.3377(18) 0.2521(7) 0.041(5) Uani 1 1 d .
C16 C -0.3092(17) -1.0788(15) 0.0476(8) 0.039(5) Uani 1 1 d .
O1 O 0.2093(17) -0.3629(18) 0.0824(6) 0.098(10) Uani 1 1 d .
C9 C 0.569(2) -0.4710(16) 0.2473(7) 0.042(5) Uani 1 1 d .
C8 C 0.242(4) -0.564(3) 0.1592(11) 0.110(18) Uani 1 1 d .
H8A H 0.2233 -0.5729 0.1289 0.166 Uiso 1 1 calc R
H8B H 0.2292 -0.5164 0.1722 0.166 Uiso 1 1 calc R
H8C H 0.2059 -0.6255 0.1744 0.166 Uiso 1 1 calc R
C1 C 0.422(2) -0.5045(17) 0.2021(7) 0.045(6) Uani 1 1 d .
H1A H 0.3884 -0.5116 0.2281 0.054 Uiso 1 1 calc R
N1 N -0.170(2) -0.264(2) 0.1654(8) 0.067(7) Uani 1 1 d .
C32 C 0.0000 -0.7300(18) 0.1667 0.036(6) Uani 1 2 d SU
H32A H -0.0041 -0.7524 0.1963 0.053 Uiso 0.50 1 calc PR
H32B H 0.0595 -0.7206 0.1534 0.053 Uiso 0.50 1 calc PR
H32C H -0.0554 -0.7780 0.1502 0.053 Uiso 0.50 1 calc PR
C31 C 0.0000 -0.6297(18) 0.1667 0.040(7) Uani 1 2 d S
O21 O -0.192(2) -0.2442(19) 0.2023(9) 0.090(8) Uani 1 1 d .
C18 C -0.180(2) -0.995(2) 0.0991(11) 0.064(7) Uani 1 1 d U
C17 C -0.257(2) -1.074(2) 0.0825(12) 0.073(9) Uani 1 1 d .
H17A H -0.2772 -1.1322 0.0973 0.088 Uiso 1 1 calc R
C22 C 0.4532(19) -0.259(2) 0.1338(8) 0.058(8) Uani 1 1 d .
H22A H 0.4911 -0.2398 0.1084 0.069 Uiso 1 1 calc R
C13 C -0.164(2) -0.9033(18) 0.0806(10) 0.067(9) Uani 1 1 d .
H13A H -0.1125 -0.8441 0.0908 0.080 Uiso 1 1 calc R
C19 C 0.610(3) -0.198(5) 0.1766(11) 0.14(3) Uani 1 1 d .
H19A H 0.6366 -0.1860 0.1475 0.215 Uiso 1 1 calc R
H19B H 0.6252 -0.2418 0.1917 0.215 Uiso 1 1 calc R
H19C H 0.6372 -0.1366 0.1923 0.215 Uiso 1 1 calc R
C10 C -0.117(3) -0.988(3) 0.1382(11) 0.080(9) Uani 1 1 d U
H10A H -0.1299 -1.0520 0.1460 0.120 Uiso 1 1 calc R
H10B H -0.1328 -0.9592 0.1626 0.120 Uiso 1 1 calc R
H10C H -0.0490 -0.9471 0.1308 0.120 Uiso 1 1 calc R
O19 O -0.157(3) -0.235(3) 0.0400(13) 0.140(6) Uani 1 1 d DU
N2 N -0.079(3) -0.156(3) 0.0424(16) 0.140(6) Uani 1 1 d DU
O18 O -0.035(3) -0.076(3) 0.0232(12) 0.141(6) Uani 1 1 d DU
O17 O 0.127(5) -0.601(5) 0.021(2) 0.230(10) Uani 1 1 d U
O24 O 0.191(3) -0.062(3) 0.0385(12) 0.128(11) Uani 1 1 d U
O16 O 0.252(6) -0.560(6) -0.0123(18) 0.230(10) Uani 1 1 d DU
N3 N 0.243(6) -0.598(5) 0.024(2) 0.230(10) Uani 1 1 d DU
O15 O 0.293(5) -0.513(4) 0.012(3) 0.229(10) Uani 1 1 d DU
C7 C 0.5721(17) -0.4761(17) 0.0821(8) 0.041(5) Uiso 1 1 d .

loop_
_atom_site_aniso_label
_atom_site_aniso_U_11
_atom_site_aniso_U_22
_atom_site_aniso_U_33
_atom_site_aniso_U_23
_atom_site_aniso_U_13
_atom_site_aniso_U_12
Pb1 0.0427(4) 0.0360(4) 0.0286(3) -0.0029(3) -0.0004(3) 0.0192(3)
Pb2 0.0472(5) 0.0372(4) 0.0294(3) -0.0028(3) 0.0001(3) 0.0207(4)
Pb3 0.0429(4) 0.0478(5) 0.0343(4) 0.0047(3) 0.0050(3) 0.0233(4)
Pb4 0.0393(4) 0.0450(5) 0.0588(5) -0.0154(4) -0.0058(4) 0.0232(4)
Pb5 0.0429(5) 0.0415(5) 0.0523(5) -0.0027(4) 0.0107(4) 0.0165(4)
O12 0.035(7) 0.050(9) 0.033(7) 0.006(7) 0.007(6) 0.023(7)
O6 0.072(12) 0.060(10) 0.035(8) -0.023(7) -0.024(8) 0.047(10)
O8 0.048(9) 0.047(9) 0.038(8) 0.000(7) -0.005(7) 0.027(8)
O14 0.040(8) 0.038(8) 0.025(7) -0.018(6) -0.010(6) 0.011(7)
O13 0.024(6) 0.031(7) 0.044(8) -0.003(6) -0.002(5) 0.014(6)
O4 0.025(7) 0.122(17) 0.016(6) -0.005(8) -0.002(5) 0.031(9)
O3 0.056(10) 0.080(12) 0.022(7) 0.012(7) 0.004(6) 0.043(10)
O11 0.029(7) 0.048(9) 0.039(8) 0.012(7) 0.007(6) 0.014(7)
O20 0.142(8) 0.135(8) 0.146(8) 0.004(5) -0.003(5) 0.073(6)
O2 0.077(13) 0.108(17) 0.027(8) -0.015(9) -0.010(8) 0.069(13)
O9 0.055(11) 0.066(12) 0.061(12) 0.015(10) -0.025(10) 0.009(10)
O7 0.049(10) 0.037(8) 0.069(11) 0.005(8) -0.018(8) 0.021(8)
O5 0.053(11) 0.045(9) 0.083(13) -0.009(9) -0.033(10) 0.028(9)
O23 0.16(3) 0.077(16) 0.077(16) -0.016(13) -0.016(17) 0.077(18)
C29 0.041(16) 0.040(11) 0.018(12) -0.001(5) -0.002(10) 0.021(8)
C15 0.044(11) 0.046(12) 0.023(8) 0.007(8) -0.003(8) 0.021(10)
C28 0.033(9) 0.034(9) 0.016(8) 0.005(7) 0.002(7) 0.019(8)
C23 0.018(8) 0.068(15) 0.043(11) 0.005(11) 0.000(8) 0.019(9)
C12 0.043(11) 0.021(9) 0.039(11) -0.007(8) -0.001(9) 0.009(8)
C4 0.026(9) 0.050(12) 0.022(8) 0.005(8) 0.002(7) 0.013(9)
C2 0.041(11) 0.051(13) 0.033(10) -0.009(9) -0.006(9) 0.029(10)
C5 0.054(14) 0.061(15) 0.027(10) -0.006(10) 0.002(9) 0.035(12)
C33 0.017(8) 0.054(12) 0.011(7) 0.002(7) 0.008(6) 0.007(8)
C6 0.047(13) 0.10(2) 0.019(9) 0.021(11) 0.015(9) 0.047(14)
O22 0.12(2) 0.12(2) 0.101(19) -0.019(17) -0.014(17) 0.10(2)
C3 0.031(9) 0.054(13) 0.029(9) -0.002(9) 0.008(8) 0.027(9)
C11 0.030(10) 0.050(12) 0.052(13) 0.000(10) -0.012(9) 0.028(10)
C26 0.036(10) 0.040(10) 0.024(9) 0.012(8) -0.004(8) 0.017(9)
C27 0.039(10) 0.057(12) 0.015(7) -0.005(8) -0.004(7) 0.037(10)
C25 0.025(9) 0.039(10) 0.028(9) -0.004(8) 0.000(7) 0.014(8)
C14 0.041(11) 0.022(9) 0.047(12) -0.002(8) -0.022(9) 0.004(8)
C30 0.036(10) 0.034(10) 0.030(10) -0.003(8) 0.009(8) 0.020(8)
C24 0.025(10) 0.066(15) 0.032(10) 0.004(10) -0.006(8) 0.018(10)
C21 0.09(2) 0.050(13) 0.018(9) 0.020(9) 0.021(11) 0.037(14)
O10 0.26(4) 0.25(4) 0.014(8) 0.003(14) -0.002(15) 0.22(4)
C20 0.022(9) 0.050(13) 0.043(11) 0.009(10) 0.005(8) 0.012(9)
C16 0.049(13) 0.030(10) 0.045(12) 0.003(9) 0.000(10) 0.026(10)
O1 0.062(13) 0.092(17) 0.037(10) 0.027(10) 0.000(9) -0.039(12)
C9 0.069(16) 0.032(10) 0.037(11) 0.007(9) 0.000(10) 0.034(11)
C8 0.23(6) 0.08(2) 0.055(18) 0.003(17) -0.01(3) 0.10(3)
C1 0.072(16) 0.041(12) 0.033(10) 0.005(9) 0.012(10) 0.037(12)
N1 0.11(2) 0.073(16) 0.050(13) 0.003(12) -0.010(14) 0.071(17)
C32 0.030(8) 0.032(8) 0.044(10) -0.004(4) -0.009(7) 0.015(4)
C31 0.042(16) 0.029(10) 0.053(18) -0.011(7) -0.021(14) 0.021(8)
O21 0.12(2) 0.076(16) 0.079(16) -0.018(13) -0.037(15) 0.048(15)
C18 0.068(11) 0.058(10) 0.070(11) 0.004(8) -0.017(8) 0.034(8)
C17 0.07(2) 0.030(13) 0.09(2) 0.011(14) -0.013(17) 0.008(13)
C22 0.043(13) 0.10(2) 0.034(11) -0.031(13) -0.016(10) 0.038(15)
C13 0.066(18) 0.028(11) 0.067(17) 0.013(11) -0.028(14) -0.005(11)
C19 0.05(2) 0.33(8) 0.048(17) 0.01(3) 0.007(15) 0.10(4)
C10 0.081(12) 0.080(12) 0.074(12) 0.004(9) -0.011(9) 0.038(9)
O19 0.142(8) 0.135(8) 0.146(8) 0.004(5) -0.003(5) 0.073(6)
N2 0.142(8) 0.135(8) 0.146(8) 0.004(5) -0.003(5) 0.073(5)
O18 0.143(8) 0.136(8) 0.147(8) 0.004(5) -0.002(5) 0.072(6)
O17 0.229(12) 0.230(12) 0.234(12) -0.003(7) 0.006(7) 0.118(7)
O24 0.138(14) 0.129(14) 0.136(14) 0.011(9) -0.017(9) 0.081(10)
O16 0.229(12) 0.231(12) 0.235(12) -0.003(7) 0.006(7) 0.118(7)
N3 0.229(12) 0.230(12) 0.234(12) -0.003(7) 0.006(7) 0.118(7)
O15 0.229(12) 0.230(12) 0.234(12) -0.003(7) 0.007(7) 0.119(8)

loop_
_atom_type_symbol
_atom_type_description
_atom_type_scat_dispersion_real
_atom_type_scat_dispersion_imag
_atom_type_scat_source
C C 0.0033 0.0016 'International Tables Vol C Tables 4.2.6.8 and 6.1.1.4'
H H 0.0000 0.0000 'International Tables Vol C Tables 4.2.6.8 and 6.1.1.4'
N N 0.0061 0.0033 'International Tables Vol C Tables 4.2.6.8 and 6.1.1.4'
O O 0.0106 0.0060 'International Tables Vol C Tables 4.2.6.8 and 6.1.1.4'
Pb Pb -3.3944 10.1111 'International Tables Vol C Tables 4.2.6.8 and 6.1.1.4'

loop_
_geom_angle_atom_site_label_1
_geom_angle_atom_site_label_2
_geom_angle_atom_site_label_3
_geom_angle
_geom_angle_site_symmetry_1
_geom_angle_site_symmetry_3
O5 Pb1 O14 81.1(5) . .
O5 Pb1 O4 79.3(7) . 6
O14 Pb1 O4 70.8(5) . 6
O5 Pb1 O8 148.6(6) . 4_655
O14 Pb1 O8 89.9(5) . 4_655
O4 Pb1 O8 69.3(6) 6 4_655
O5 Pb1 O3 83.0(6) . 6
O14 Pb1 O3 119.9(5) . 6
O4 Pb1 O3 49.4(5) 6 6
O8 Pb1 O3 75.5(5) 4_655 6
O7 Pb2 O12 112.4(6) 1_665 4_645
O7 Pb2 O12 76.7(5) 1_665 .
O12 Pb2 O12 68.5(5) 4_645 .
O7 Pb2 O15 140.8(18) 1_665 .
O12 Pb2 O15 97.7(16) 4_645 .
O12 Pb2 O15 92.8(17) . .
O17 Pb3 O1 101.5(16) . .
O17 Pb3 O14 80.6(16) . .
O1 Pb3 O14 69.6(6) . .
O17 Pb3 O15 52.6(19) . .
O1 Pb3 O15 94.4(17) . .
O14 Pb3 O15 127.0(15) . .
O17 Pb3 O6 169.2(15) . 4_655
O1 Pb3 O6 70.7(7) . 4_655
O14 Pb3 O6 89.6(5) . 4_655
O15 Pb3 O6 133.7(12) . 4_655
O19 Pb4 O13 121.5(10) . .
O19 Pb4 O8 83.0(10) . 4_655
O13 Pb4 O8 87.2(5) . 4_655
O19 Pb4 O20 56.3(11) . .
O13 Pb4 O20 69.0(9) . .
O8 Pb4 O20 99.4(10) 4_655 .
O19 Pb4 O11 90.2(9) . 1_455
O13 Pb4 O11 145.0(5) . 1_455
O8 Pb4 O11 82.1(5) 4_655 1_455
O20 Pb4 O11 145.6(9) . 1_455
O19 Pb4 O23 64.3(11) . .
O13 Pb4 O23 126.1(7) . .
O8 Pb4 O23 141.7(7) 4_655 .
O20 Pb4 O23 79.4(11) . .
O11 Pb4 O23 78.8(8) 1_455 .
O19 Pb4 O22 111.3(11) . .
O13 Pb4 O22 90.9(6) . .
O8 Pb4 O22 164.0(7) 4_655 .
O20 Pb4 O22 94.7(11) . .
O11 Pb4 O22 90.4(7) 1_455 .
O23 Pb4 O22 48.7(7) . .
O19 Pb4 O4 148.8(9) . 6
O13 Pb4 O4 69.3(5) . 6
O8 Pb4 O4 67.7(5) 4_655 6
O20 Pb4 O4 136.7(9) . 6
O11 Pb4 O4 75.9(5) 1_455 6
O23 Pb4 O4 136.6(7) . 6
O22 Pb4 O4 96.8(6) . 6
O19 Pb4 N2 22.0(8) . .
O13 Pb4 N2 102.9(9) . .
O8 Pb4 N2 93.3(10) 4_655 .
O20 Pb4 N2 34.9(11) . .
O11 Pb4 N2 110.9(9) 1_455 .
O23 Pb4 N2 63.7(12) . .
O22 Pb4 N2 102.5(11) . .
O4 Pb4 N2 159.3(10) 6 .
O24 Pb5 O9 83.5(11) . 6_665
O24 Pb5 O6 81.3(10) . 4_655
O9 Pb5 O6 82.2(6) 6_665 4_655
O24 Pb5 O13 126.0(10) . .
O9 Pb5 O13 147.0(7) 6_665 .
O6 Pb5 O13 87.9(5) 4_655 .
O24 Pb5 O22 113.9(11) . 6
O9 Pb5 O22 95.7(8) 6_665 6
O6 Pb5 O22 164.5(7) 4_655 6
O13 Pb5 O22 85.6(6) . 6
O24 Pb5 O21 67.7(11) . 6
O9 Pb5 O21 82.6(8) 6_665 6
O6 Pb5 O21 146.8(8) 4_655 6
O13 Pb5 O21 119.7(8) . 6
O22 Pb5 O21 46.9(8) 6 6
O24 Pb5 O20 62.9(12) . .
O9 Pb5 O20 145.2(10) 6_665 .
O6 Pb5 O20 100.2(10) 4_655 .
O13 Pb5 O20 67.6(9) . .
O22 Pb5 O20 90.3(11) 6 .
O21 Pb5 O20 76.7(10) 6 .
C7 O12 Pb2 98.3(13) . 4_645
C7 O12 Pb2 142.0(15) . .
Pb2 O12 Pb2 110.5(5) 4_645 .
C12 O6 Pb5 119.8(15) . 4_545
C12 O6 Pb3 126.0(16) . 4_545
Pb5 O6 Pb3 110.1(5) 4_545 4_545
C11 O8 Pb4 115.1(14) . 4_545
C11 O8 Pb1 131.9(14) . 4_545
Pb4 O8 Pb1 109.5(5) 4_545 4_545
C33 O14 Pb3 123.3(11) . .
C33 O14 Pb1 117.8(12) . .
Pb3 O14 Pb1 115.8(5) . .
C33 O13 Pb4 123.7(11) . .
C33 O13 Pb5 121.0(11) . .
Pb4 O13 Pb5 115.0(5) . .
C20 O4 Pb1 92.9(13) . 6
C20 O4 Pb4 115.5(17) . 6
Pb1 O4 Pb4 106.5(6) 6 6
C20 O3 Pb1 91.8(13) . 6
C7 O11 Pb4 154.1(16) . 1_655
N2 O20 Pb4 84.6(18) . .
N2 O20 Pb5 166(3) . .
Pb4 O20 Pb5 107.3(14) . .
C9 O9 Pb5 155.7(19) . 6_655
C11 O7 Pb2 102.8(13) . 1_445
C12 O5 Pb1 105.2(14) . .
N1 O23 Pb4 97.7(17) . .
C28 C29 C28 114(3) 6 .
C28 C29 H29A 123.1 6 .
C28 C29 H29A 123.1 . .
C16 C15 C14 118.1(19) . .
C16 C15 H15A 121.0 . .
C14 C15 H15A 121.0 . .
C29 C28 C30 122.6(18) . .
C29 C28 C33 118.7(18) . .
C30 C28 C33 118.6(17) . .
C22 C23 C24 119(2) . .
C22 C23 C19 121(2) . .
C24 C23 C19 120(2) . .
O6 C12 O5 118(2) . .
O6 C12 C14 121.9(18) . .
O5 C12 C14 120(2) . .
C5 C4 C3 121.5(18) . .
C5 C4 C7 117.6(18) . .
C3 C4 C7 120.5(18) . .
C1 C2 C3 116.4(19) . .
C1 C2 C9 124(2) . .
C3 C2 C9 119(2) . .
C6 C5 C4 119(2) . .
C6 C5 H5A 120.5 . .
C4 C5 H5A 120.5 . .
O14 C33 O13 121.5(18) . .
O14 C33 C28 119(2) . .
O13 C33 C28 119.3(16) . .
C5 C6 C1 118(2) . .
C5 C6 C8 117(2) . .
C1 C6 C8 125(2) . .
N1 O22 Pb5 99.6(18) . 6
N1 O22 Pb4 95.5(18) . .
Pb5 O22 Pb4 160.1(12) 6 .
C2 C3 C4 119.6(18) . .
C2 C3 H3A 120.2 . .
C4 C3 H3A 120.2 . .
O8 C11 O7 119(2) . .
O8 C11 C16 123(2) . .
O7 C11 C16 118.6(19) . .
C25 C26 C27 119.1(19) . .
C25 C26 H26A 120.4 . .
C27 C26 H26A 120.4 . .
C22 C27 C26 118.8(18) . .
C22 C27 C21 124(2) . .
C26 C27 C21 117.4(19) . .
C26 C25 C24 120.4(18) . .
C26 C25 C20 121.8(18) . .
C24 C25 C20 117.8(17) . .
C13 C14 C15 119(2) . .
C13 C14 C12 119.0(19) . .
C15 C14 C12 121.7(19) . .
C31 C30 C28 119.6(19) . .
C31 C30 H30A 120.2 . .
C28 C30 H30A 120.2 . .
C25 C24 C23 120.1(19) . .
C25 C24 H24A 120.0 . .
C23 C24 H24A 120.0 . .
O1 C21 O2 122(2) . .
O1 C21 C27 125(2) . .
O2 C21 C27 114(3) . .
O3 C20 O4 123(2) . .
O3 C20 C25 120.6(18) . .
O4 C20 C25 116.5(19) . .
C17 C16 C15 119(2) . .
C17 C16 C11 122(2) . .
C15 C16 C11 118(2) . .
C21 O1 Pb3 104.8(19) . .
O9 C9 O10 116(3) . .
O9 C9 C2 127(2) . .
O10 C9 C2 116(2) . .
C6 C8 H8A 109.5 . .
C6 C8 H8B 109.5 . .
H8A C8 H8B 109.5 . .
C6 C8 H8C 109.5 . .
H8A C8 H8C 109.5 . .
H8B C8 H8C 109.5 . .
C2 C1 C6 125(2) . .
C2 C1 H1A 117.4 . .
C6 C1 H1A 117.4 . .
O21 N1 O22 113(2) . .
O21 N1 O23 127(3) . .
O22 N1 O23 118(3) . .
C31 C32 H32A 109.5 . .
C31 C32 H32B 109.5 . .
H32A C32 H32B 109.5 . .
C31 C32 H32C 109.5 . .
H32A C32 H32C 109.5 . .
H32B C32 H32C 109.5 . .
C30 C31 C30 122(3) 6 .
C30 C31 C32 119.2(14) 6 .
C30 C31 C32 119.2(14) . .
N1 O21 Pb5 100.6(17) . 6
C17 C18 C13 113(3) . .
C17 C18 C10 129(3) . .
C13 C18 C10 117(3) . .
C16 C17 C18 128(3) . .
C16 C17 H17A 116.0 . .
C18 C17 H17A 116.0 . .
C23 C22 C27 122(2) . .
C23 C22 H22A 118.8 . .
C27 C22 H22A 118.8 . .
C14 C13 C18 121(2) . .
C14 C13 H13A 119.6 . .
C18 C13 H13A 119.6 . .
C23 C19 H19A 109.5 . .
C23 C19 H19B 109.5 . .
H19A C19 H19B 109.5 . .
C23 C19 H19C 109.5 . .
H19A C19 H19C 109.5 . .
H19B C19 H19C 109.5 . .
C18 C10 H10A 109.5 . .
C18 C10 H10B 109.5 . .
H10A C10 H10B 109.5 . .
C18 C10 H10C 109.5 . .
H10A C10 H10C 109.5 . .
H10B C10 H10C 109.5 . .
N2 O19 Pb4 112(3) . .
O19 N2 O20 105(4) . .
O19 N2 O18 140(5) . .
O20 N2 O18 108(4) . .
O19 N2 Pb4 46(3) . .
O20 N2 Pb4 60.5(17) . .
O18 N2 Pb4 165(4) . .
N3 O17 Pb3 104(3) . .
O15 N3 O16 49(4) . .
O15 N3 O17 96(6) . .
O16 N3 O17 80(6) . .
N3 O15 Pb2 142(7) . .
N3 O15 Pb3 107(6) . .
Pb2 O15 Pb3 110(2) . .
O12 C7 O11 122(2) . .
O12 C7 C4 117.8(19) . .
O11 C7 C4 120(2) . .

loop_
_geom_bond_atom_site_label_1
_geom_bond_atom_site_label_2
_geom_bond_distance
_geom_bond_site_symmetry_2
Pb1 O5 2.461(18) .
Pb1 O14 2.617(13) .
Pb1 O4 2.612(16) 6
Pb1 O8 2.669(17) 4_655
Pb1 O3 2.663(16) 6
Pb2 O7 2.498(17) 1_665
Pb2 O12 2.578(14) 4_645
Pb2 O12 2.596(15) .
Pb2 O15 2.43(6) .
Pb3 O17 2.36(6) .
Pb3 O1 2.54(2) .
Pb3 O14 2.538(15) .
Pb3 O15 2.74(7) .
Pb3 O6 2.725(18) 4_655
Pb4 O19 2.39(4) .
Pb4 O13 2.531(13) .
Pb4 O8 2.614(16) 4_655
Pb4 O20 2.68(4) .
Pb4 O11 2.660(14) 1_455
Pb4 O23 2.66(2) .
Pb4 O22 2.71(3) .
Pb4 O4 2.77(2) 6
Pb4 N2 3.06(4) .
Pb5 O24 2.37(3) .
Pb5 O9 2.50(2) 6_665
Pb5 O6 2.594(16) 4_655
Pb5 O13 2.605(13) .
Pb5 O22 2.68(3) 6
Pb5 O21 2.67(2) 6
Pb5 O20 2.70(4) .
O12 C7 1.24(3) .
O12 Pb2 2.578(14) 4_645
O6 C12 1.24(3) .
O6 Pb5 2.594(16) 4_545
O6 Pb3 2.725(18) 4_545
O8 C11 1.30(2) .
O8 Pb4 2.614(16) 4_545
O8 Pb1 2.669(17) 4_545
O14 C33 1.28(2) .
O13 C33 1.28(3) .
O4 C20 1.28(2) .
O4 Pb1 2.612(16) 6
O4 Pb4 2.77(2) 6
O3 C20 1.23(3) .
O3 Pb1 2.663(16) 6
O11 C7 1.24(3) .
O11 Pb4 2.660(14) 1_655
O20 N2 1.76(6) .
O2 C21 1.34(3) .
O9 C9 1.18(3) .
O9 Pb5 2.50(2) 6_655
O7 C11 1.29(3) .
O7 Pb2 2.498(17) 1_445
O5 C12 1.28(3) .
O23 N1 1.29(3) .
C29 C28 1.39(2) 6
C29 C28 1.39(2) .
C29 H29A 0.9300 .
C15 C16 1.38(3) .
C15 C14 1.41(3) .
C15 H15A 0.9300 .
C28 C30 1.41(3) .
C28 C33 1.51(2) .
C23 C22 1.38(3) .
C23 C24 1.37(3) .
C23 C19 1.51(4) .
C12 C14 1.48(3) .
C4 C5 1.37(3) .
C4 C3 1.40(3) .
C4 C7 1.56(3) .
C2 C1 1.36(3) .
C2 C3 1.39(3) .
C2 C9 1.48(3) .
C5 C6 1.38(3) .
C5 H5A 0.9300 .
C6 C1 1.38(3) .
C6 C8 1.79(6) .
O22 N1 1.29(3) .
O22 Pb5 2.68(3) 6
C3 H3A 0.9300 .
C11 C16 1.44(3) .
C26 C25 1.38(3) .
C26 C27 1.42(3) .
C26 H26A 0.9300 .
C27 C22 1.39(3) .
C27 C21 1.51(3) .
C25 C24 1.43(3) .
C25 C20 1.54(3) .
C14 C13 1.40(3) .
C30 C31 1.32(2) .
C30 H30A 0.9300 .
C24 H24A 0.9300 .
C21 O1 1.23(4) .
O10 C9 1.34(3) .
C16 C17 1.32(4) .
C8 H8A 0.9600 .
C8 H8B 0.9600 .
C8 H8C 0.9600 .
C1 H1A 0.9300 .
N1 O21 1.27(3) .
C32 C31 1.58(4) .
C32 H32A 0.9600 .
C32 H32B 0.9600 .
C32 H32C 0.9600 .
C31 C30 1.32(2) 6
O21 Pb5 2.67(2) 6
C18 C17 1.33(4) .
C18 C13 1.44(4) .
C18 C10 1.51(4) .
C17 H17A 0.9300 .
C22 H22A 0.9300 .
C13 H13A 0.9300 .
C19 H19A 0.9600 .
C19 H19B 0.9600 .
C19 H19C 0.9600 .
C10 H10A 0.9600 .
C10 H10B 0.9600 .
C10 H10C 0.9600 .
O19 N2 1.232(5) .
N2 O18 1.235(5) .
O17 N3 1.81(9) .
O16 N3 1.230(6) .
N3 O15 1.230(5) .
